data_2014709
loop_
_publ_author_name
'Gao, Shan'
'Lu, Zhen-Zhong'
'Huo, Li-Hua'
'Zhu, Zhi-Biao'
'Zhao, Hui'

_publ_section_title
;
 Poly[disilver(I)-\m~8~-1,5-naphthalenedisulfonato]
;
_journal_issue 1
_journal_name_full 'Acta Crystallographica Section C'
_journal_page_first m22
_journal_page_last m24
_journal_paper_doi 10.1107/S0108270104029701
_journal_volume 61
_journal_year 2005
_chemical_formula_iupac '[Ag2 (C10 H6 O6 S2)]'
_chemical_formula_moiety 'C10 H6 Ag2 O6 S2'
_chemical_formula_sum 'C10 H6 Ag2 O6 S2'
_chemical_formula_weight 502.01
_chemical_name_systematic
;
poly[disilver(I)-\m~8~-1,5-naphthalenedisulfonato-
3,4-\h:7,8-\h:\k^6^O:O':O'':O''':O'''':O''''']
;
_space_group_IT_number 2
_symmetry_cell_setting triclinic
_symmetry_space_group_name_Hall '-P 1'
_symmetry_space_group_name_H-M 'P -1'
_atom_sites_solution_hydrogens geom
_atom_sites_solution_primary direct
_atom_sites_solution_secondary difmap
_cell_angle_alpha 96.35(3)
_cell_angle_beta 106.91(3)
_cell_angle_gamma 92.79(3)
_cell_formula_units_Z 1
_cell_length_a 5.2082(10)
_cell_length_b 7.3705(15)
_cell_length_c 7.8068(16)
_cell_measurement_reflns_used 2193
_cell_measurement_temperature 293(2)
_cell_measurement_theta_max 27.44
_cell_measurement_theta_min 3.65
_cell_volume 283.93(11)
_computing_cell_refinement RAPID-AUTO
_computing_data_collection 'RAPID-AUTO (Rigaku Corporation, 1998)'
_computing_data_reduction 'CrystalStructure (Rigaku/MSC and Rigaku Corporation, 2002)'
_computing_molecular_graphics 'ORTEPII (Johnson, 1976)'
_computing_structure_refinement 'SHELXL97 (Sheldrick, 1997)'
_computing_structure_solution 'SHELXS97 (Sheldrick, 1997)'
_diffrn_ambient_temperature 293(2)
_diffrn_detector_area_resol_mean 10
_diffrn_measured_fraction_theta_full 0.982
_diffrn_measured_fraction_theta_max 0.982
_diffrn_measurement_device_type 'Rigaku R-AXIS RAPID'
_diffrn_measurement_method '\w scan'
_diffrn_radiation_monochromator graphite
_diffrn_radiation_source 'fine-focus sealed tube'
_diffrn_radiation_type MoK\a
_diffrn_radiation_wavelength 0.71073
_diffrn_reflns_av_R_equivalents 0.0346
_diffrn_reflns_av_sigmaI/netI 0.0272
_diffrn_reflns_limit_h_max 6
_diffrn_reflns_limit_h_min -6
_diffrn_reflns_limit_k_max 9
_diffrn_reflns_limit_k_min -9
_diffrn_reflns_limit_l_max 10
_diffrn_reflns_limit_l_min -10
_diffrn_reflns_number 2425
_diffrn_reflns_theta_full 27.47
_diffrn_reflns_theta_max 27.47
_diffrn_reflns_theta_min 3.65
_diffrn_standards_decay_% 0
_diffrn_standards_interval_count 0
_diffrn_standards_interval_time 0
_diffrn_standards_number 0
_exptl_absorpt_coefficient_mu 3.838
_exptl_absorpt_correction_T_max 0.501
_exptl_absorpt_correction_T_min 0.329
_exptl_absorpt_correction_type multi-scan
_exptl_absorpt_process_details '(ABSCOR; Higashi, 1995)'
_exptl_crystal_colour colorless
_exptl_crystal_density_diffrn 2.936
_exptl_crystal_density_method 'not measured'
_exptl_crystal_description prism
_exptl_crystal_F_000 240
_exptl_crystal_size_max 0.37
_exptl_crystal_size_mid 0.25
_exptl_crystal_size_min 0.18
_refine_diff_density_max 0.693
_refine_diff_density_min -0.934
_refine_ls_extinction_coef 0.032(4)
_refine_ls_extinction_expression Fc^*^=kFc[1+0.001xFc^2^\l^3^/sin(2\q)]^-1/4^
_refine_ls_extinction_method SHELXL97
_refine_ls_goodness_of_fit_ref 1.047
_refine_ls_hydrogen_treatment constr
_refine_ls_matrix_type full
_refine_ls_number_parameters 92
_refine_ls_number_reflns 1264
_refine_ls_number_restraints 0
_refine_ls_restrained_S_all 1.047
_refine_ls_R_factor_all 0.0345
_refine_ls_R_factor_gt 0.0339
_refine_ls_shift/su_max 0.000
_refine_ls_shift/su_mean <0.001
_refine_ls_structure_factor_coef Fsqd
_refine_ls_weighting_details 'calc w=1/[\s^2^(Fo^2^)+(0.0557P)^2^+0.7228P] where P=(Fo^2^+2Fc^2^)/3'
_refine_ls_weighting_scheme calc
_refine_ls_wR_factor_gt 0.0910
_refine_ls_wR_factor_ref 0.0916
_reflns_number_gt 1243
_reflns_number_total 1264
_reflns_threshold_expression I>2\s(I)
_cod_data_source_file jz1673.cif
_cod_data_source_block I
_cod_depositor_comments
;
The following automatic conversions were performed:
'_symmetry_cell_setting' value 'Triclinic' changed to 'triclinic'
according to '/home/saulius/struct/CIF-dictionaries/cif_core.dic'
dictionary named 'cif_core.dic' version 2.4.1 from 2010-06-29.

Automatic conversion script
Id: cif_fix_enum 1527 2010-12-29 10:47:43Z saulius 

The following automatic conversions were performed:

'_symmetry_cell_setting' value 'Triclinic' changed to 'triclinic'
according to /home/saulius/struct/CIF-dictionaries/cif_core.dic
dictionary named 'cif_core.dic' version 2.4.1 from 2010-06-29.

Automatic conversion script
Id: cif_fix_values 1715 2011-07-08 13:25:40Z adriana 
;
_cod_database_code 2014709
_cod_database_fobs_code 2014709

loop_
_symmetry_equiv_pos_as_xyz
'x, y, z'
'-x, -y, -z'

loop_
_atom_site_label
_atom_site_fract_x
_atom_site_fract_y
_atom_site_fract_z
_atom_site_U_iso_or_equiv
_atom_site_adp_type
_atom_site_calc_flag
_atom_site_refinement_flags
_atom_site_occupancy
_atom_site_disorder_assembly
_atom_site_disorder_group
_atom_site_type_symbol
Ag1 0.29373(6) 0.24243(5) 0.58092(4) 0.03645(19) Uani d . 1 . . Ag
S1 0.65683(18) 0.19537(13) 0.31105(12) 0.0229(2) Uani d . 1 . . S
O1 0.6470(6) 0.3288(4) 0.4626(4) 0.0324(6) Uani d . 1 . . O
O2 0.9326(6) 0.1749(4) 0.3077(4) 0.0306(6) Uani d . 1 . . O
O3 0.5058(6) 0.0213(4) 0.3022(4) 0.0330(6) Uani d . 1 . . O
C1 0.2500(8) 0.1976(5) 0.0041(5) 0.0261(7) Uani d . 1 . . C
C2 0.4846(7) 0.2903(5) 0.1133(4) 0.0210(7) Uani d . 1 . . C
C3 0.5809(7) 0.4616(5) 0.0760(4) 0.0209(7) Uani d . 1 . . C
C4 0.8318(7) 0.5592(5) 0.1837(5) 0.0229(7) Uani d . 1 . . C
C5 0.9105(7) 0.7258(5) 0.1452(5) 0.0249(7) Uani d . 1 . . C
H1 0.1957 0.0835 0.0282 0.031 Uiso calc R 1 . . H
H4 0.9414 0.5087 0.2802 0.027 Uiso calc R 1 . . H
H5 1.0708 0.7892 0.2177 0.030 Uiso calc R 1 . . H

loop_
_atom_site_aniso_label
_atom_site_aniso_U_11
_atom_site_aniso_U_22
_atom_site_aniso_U_33
_atom_site_aniso_U_12
_atom_site_aniso_U_13
_atom_site_aniso_U_23
Ag1 0.0307(2) 0.0492(3) 0.0294(2) 0.00896(15) 0.00738(15) 0.00697(15)
S1 0.0206(4) 0.0292(5) 0.0178(4) 0.0034(3) 0.0027(3) 0.0067(3)
O1 0.0342(15) 0.0433(17) 0.0191(12) 0.0046(12) 0.0076(11) 0.0015(11)
O2 0.0214(13) 0.0416(16) 0.0286(14) 0.0088(11) 0.0046(11) 0.0085(12)
O3 0.0302(15) 0.0348(15) 0.0333(15) 0.0001(12) 0.0042(12) 0.0169(12)
C1 0.0225(17) 0.0268(18) 0.0251(18) -0.0027(14) 0.0011(14) 0.0054(14)
C2 0.0184(15) 0.0277(17) 0.0152(14) 0.0014(13) 0.0015(12) 0.0053(12)
C3 0.0177(15) 0.0247(16) 0.0172(15) 0.0013(13) 0.0008(13) 0.0016(13)
C4 0.0170(16) 0.0301(17) 0.0178(15) 0.0021(13) -0.0006(12) 0.0029(13)
C5 0.0176(16) 0.0309(18) 0.0215(16) -0.0048(13) 0.0004(13) 0.0016(14)

loop_
_atom_type_symbol
_atom_type_description
_atom_type_scat_dispersion_real
_atom_type_scat_dispersion_imag
_atom_type_scat_source
C C 0.0033 0.0016 'International Tables Vol C Tables 4.2.6.8 and 6.1.1.4'
H H 0.0000 0.0000 'International Tables Vol C Tables 4.2.6.8 and 6.1.1.4'
O O 0.0106 0.0060 'International Tables Vol C Tables 4.2.6.8 and 6.1.1.4'
S S 0.1246 0.1234 'International Tables Vol C Tables 4.2.6.8 and 6.1.1.4'
Ag Ag -0.8971 1.1015 'International Tables Vol C Tables 4.2.6.8 and 6.1.1.4'

loop_
_geom_angle_atom_site_label_1
_geom_angle_atom_site_label_2
_geom_angle_atom_site_label_3
_geom_angle_site_symmetry_1
_geom_angle_site_symmetry_3
_geom_angle
_geom_angle_publ_flag
O1 Ag1 O2 . 1_455 99.85(10) yes
O1 Ag1 O3 . 2_656 94.92(11) yes
O1 Ag1 C4 . 2_666 123.14(12) yes
O1 Ag1 C5 . 2_666 147.95(11) yes
O2 Ag1 C5 1_455 2_666 108.49(11) yes
O2 Ag1 C4 1_455 2_666 112.45(11) yes
O2 Ag1 O3 1_455 2_656 114.39(11) yes
O3 Ag1 C4 2_656 2_666 110.94(12) yes
O3 Ag1 C5 2_656 2_666 86.91(12) yes
C4 Ag1 C5 2_666 2_666 30.75(13) yes
O3 S1 O2 . . 113.08(19) yes
O3 S1 O1 . . 112.68(19) yes
O2 S1 O1 . . 111.78(18) yes
S1 O1 Ag1 . . 111.48(18) yes
S1 O2 Ag1 . 1_655 119.46(17) yes
S1 O3 Ag1 . 2_656 123.88(17) yes
O3 S1 C2 . . 105.64(17) no
O2 S1 C2 . . 107.81(17) no
O1 S1 C2 . . 105.22(17) no
C2 C1 C5 . 2_665 120.4(3) no
C2 C1 H1 . . 119.8 no
C5 C1 H1 2_665 . 119.8 no
C1 C2 C3 . . 121.4(3) no
C1 C2 S1 . . 117.5(3) no
C3 C2 S1 . . 121.0(3) no
C2 C3 C3 . 2_665 118.1(4) no
C2 C3 C4 . . 122.9(3) no
C3 C3 C4 2_665 . 119.0(4) no
C5 C4 C3 . . 120.5(3) no
C5 C4 Ag1 . 2_666 81.4(2) no
C3 C4 Ag1 . 2_666 103.8(2) no
C5 C4 H4 . . 119.8 no
C3 C4 H4 . . 119.8 no
C4 C5 C1 . 2_665 120.5(3) no
C4 C5 Ag1 . 2_666 67.9(2) no
C1 C5 Ag1 2_665 2_666 111.6(3) no
C4 C5 H5 . . 119.7 no
C1 C5 H5 2_665 . 119.7 no

loop_
_geom_bond_atom_site_label_1
_geom_bond_atom_site_label_2
_geom_bond_site_symmetry_2
_geom_bond_distance
_geom_bond_publ_flag
Ag1 O1 . 2.377(3) yes
Ag1 O2 1_455 2.382(3) yes
Ag1 O3 2_656 2.396(3) yes
Ag1 C4 2_666 2.478(4) yes
Ag1 C5 2_666 2.645(4) yes
C1 C2 . 1.367(5) yes
C1 C5 2_665 1.415(5) yes
C2 C3 . 1.427(5) yes
C3 C3 2_665 1.432(7) yes
C3 C4 . 1.438(5) yes
C4 C5 . 1.368(6) yes
C5 C1 2_665 1.415(5) yes
S1 O3 . 1.456(3) yes
S1 O2 . 1.459(3) yes
S1 O1 . 1.467(3) yes
S1 C2 . 1.781(4) no
O2 Ag1 1_655 2.382(3) no
O3 Ag1 2_656 2.396(3) no
C1 H1 . 0.9300 no
C4 Ag1 2_666 2.478(4) no
C4 H4 . 0.9300 no
C5 Ag1 2_666 2.645(4) no
C5 H5 . 0.9300 no

loop_
_geom_torsion_atom_site_label_1
_geom_torsion_atom_site_label_2
_geom_torsion_atom_site_label_3
_geom_torsion_atom_site_label_4
_geom_torsion_site_symmetry_1
_geom_torsion_site_symmetry_4
_geom_torsion
_geom_torsion_publ_flag
O3 S1 O1 Ag1 . . -16.4(2) no
O2 S1 O1 Ag1 . . -145.02(16) no
C2 S1 O1 Ag1 . . 98.23(18) no
O2 Ag1 O1 S1 1_455 . -48.23(19) no
O3 Ag1 O1 S1 2_656 . 67.60(18) no
C4 Ag1 O1 S1 2_666 . -173.42(15) no
C5 Ag1 O1 S1 2_666 . 159.63(18) no
O3 S1 O2 Ag1 . 1_655 -103.1(2) no
O1 S1 O2 Ag1 . 1_655 25.4(2) no
C2 S1 O2 Ag1 . 1_655 140.54(17) no
O2 S1 O3 Ag1 . 2_656 29.9(3) no
O1 S1 O3 Ag1 . 2_656 -98.0(2) no
C2 S1 O3 Ag1 . 2_656 147.6(2) no
C5 C1 C2 C3 2_665 . -2.9(6) no
C5 C1 C2 S1 2_665 . 173.8(3) no
O3 S1 C2 C1 . . 4.3(4) no
O2 S1 C2 C1 . . 125.5(3) no
O1 S1 C2 C1 . . -115.1(3) no
O3 S1 C2 C3 . . -179.0(3) no
O2 S1 C2 C3 . . -57.8(3) no
O1 S1 C2 C3 . . 61.6(3) no
C1 C2 C3 C3 . 2_665 2.4(6) no
S1 C2 C3 C3 . 2_665 -174.1(3) no
C1 C2 C3 C4 . . -177.5(4) no
S1 C2 C3 C4 . . 6.0(5) no
C2 C3 C4 C5 . . -177.9(4) no
C3 C3 C4 C5 2_665 . 2.1(6) no
C2 C3 C4 Ag1 . 2_666 -89.9(3) no
C3 C3 C4 Ag1 2_665 2_666 90.2(4) no
C3 C4 C5 C1 . 2_665 -1.7(6) no
C3 C4 C5 Ag1 . 2_666 101.0(3) no
Ag1 C4 C5 C1 2_666 2_665 -102.8(4) no
